data_7204621
loop_
_publ_author_name
'Mac\'ias, Ram\'on'
'Kennedy, John D.'
'Thornton-Pett, Mark'
'Rom\'an, Pascual'

_publ_section_title
;
 The 'globule--globule' hybrid dicarbaborane--polyoxometallate salt,
 [C2B10H11CH2NHCH(CH3)2]4[W10O32][H2O]2[(CH3)2CO]4
;
_journal_issue 19
_journal_name_full CrystEngComm
_journal_page_first 93
_journal_paper_doi 10.1039/b302341a
_journal_volume 5
_journal_year 2003
_chemical_formula_sum 'C18 H54 B20 N2 O19 W5'
_chemical_formula_weight 1738.08
_space_group_IT_number 2
_symmetry_cell_setting triclinic
_symmetry_space_group_name_Hall '-P 1'
_symmetry_space_group_name_H-M 'P -1'
_atom_sites_solution_hydrogens geom
_atom_sites_solution_primary direct
_atom_sites_solution_secondary difmap
_audit_creation_method SHELXL-97
_cell_angle_alpha 97.1960(6)
_cell_angle_beta 106.0270(6)
_cell_angle_gamma 107.9160(6)
_cell_formula_units_Z 2
_cell_length_a 11.5428(2)
_cell_length_b 12.4850(2)
_cell_length_c 18.4962(3)
_cell_measurement_temperature 150(2)
_cell_volume 2372.42(7)
_computing_cell_refinement 'DENZO-SMN (Otwinowski & Minor, 1996)'
_computing_data_collection 'COLLECT (Nonius, 1999)'
_computing_data_reduction 'DENZO-SMN (Otwinowski & Minor, 1996)'
_computing_molecular_graphics 'ORTEP3 for Windows (Farrugia, 1997)'
_computing_publication_material 'WC (Thornton-Pett, 2000)'
_computing_structure_refinement 'SHELXL-97 (Sheldrick, 1997)'
_computing_structure_solution 'SHELXS-97 (Sheldrick, 1990)'
_diffrn_ambient_temperature 150(2)
_diffrn_detector_area_resol_mean 9.091
_diffrn_measured_fraction_theta_full 0.994
_diffrn_measured_fraction_theta_max 0.994
_diffrn_measurement_device_type 'Nonius KappaCCD area detector diffractometer'
_diffrn_measurement_method
;
Detector set at 30mm from sample with different 2theta offsets 
1 degree phi exposures for chi=0 degree settings
1 degree omega exposures for chi=90 degree settings
;
_diffrn_radiation_monochromator graphite
_diffrn_radiation_source 'fine-focus sealed tube'
_diffrn_radiation_type MoK\a
_diffrn_radiation_wavelength 0.71073
_diffrn_reflns_av_R_equivalents 0.0660
_diffrn_reflns_av_sigmaI/netI 0.0469
_diffrn_reflns_limit_h_max 14
_diffrn_reflns_limit_h_min -14
_diffrn_reflns_limit_k_max 15
_diffrn_reflns_limit_k_min -15
_diffrn_reflns_limit_l_max 22
_diffrn_reflns_limit_l_min -22
_diffrn_reflns_number 37855
_diffrn_reflns_theta_full 26.00
_diffrn_reflns_theta_max 26.00
_diffrn_reflns_theta_min 2.89
_exptl_absorpt_coefficient_mu 12.142
_exptl_absorpt_correction_T_max 0.5820
_exptl_absorpt_correction_T_min 0.2812
_exptl_absorpt_correction_type multi-scan
_exptl_absorpt_process_details
;
Using multiple and symmetry-related data measurements via the program SORTAV
See R.H. Blessing, Acta Cryst (1995), A51, 33-38 
;
_exptl_crystal_colour colourless
_exptl_crystal_density_diffrn 2.433
_exptl_crystal_density_method 'not measured'
_exptl_crystal_description prism
_exptl_crystal_F_000 1596
_exptl_crystal_size_max 0.14
_exptl_crystal_size_mid 0.14
_exptl_crystal_size_min 0.05
_refine_diff_density_max 2.725
_refine_diff_density_min -3.111
_refine_diff_density_rms 0.286
_refine_ls_extinction_coef 0.00088(9)
_refine_ls_extinction_expression Fc^*^=kFc[1+0.001xFc^2^\l^3^/sin(2\q)]^-1/4^
_refine_ls_extinction_method SHELXL
_refine_ls_goodness_of_fit_ref 1.082
_refine_ls_hydrogen_treatment mixed
_refine_ls_matrix_type full
_refine_ls_number_parameters 586
_refine_ls_number_reflns 9270
_refine_ls_number_restraints 0
_refine_ls_restrained_S_all 1.082
_refine_ls_R_factor_all 0.0399
_refine_ls_R_factor_gt 0.0369
_refine_ls_shift/su_max 0.006
_refine_ls_shift/su_mean 0.000
_refine_ls_structure_factor_coef Fsqd
_refine_ls_weighting_details 'calc w=1/[\s^2^(Fo^2^)+(0.0621P)^2^+2.4226P] where P=(Fo^2^+2Fc^2^)/3'
_refine_ls_weighting_scheme calc
_refine_ls_wR_factor_gt 0.0949
_refine_ls_wR_factor_ref 0.0980
_reflns_number_gt 8544
_reflns_number_total 9270
_reflns_threshold_expression >2sigma(I)
_cod_data_source_file b302341a.txt
_cod_data_source_block rm65-2
_cod_original_sg_symbol_H-M P-1
_cod_database_code 7204621

loop_
_symmetry_equiv_pos_as_xyz
'x, y, z'
'-x, -y, -z'

loop_
_atom_site_label
_atom_site_type_symbol
_atom_site_fract_x
_atom_site_fract_y
_atom_site_fract_z
_atom_site_U_iso_or_equiv
_atom_site_adp_type
_atom_site_occupancy
_atom_site_symmetry_multiplicity
_atom_site_calc_flag
_atom_site_refinement_flags
_atom_site_disorder_assembly
_atom_site_disorder_group
W1 W 0.96782(2) 0.673567(17) 0.052803(13) 0.02229(9) Uani 1 1 d . . .
W2 W 0.79369(2) 0.838043(18) 0.048630(13) 0.02137(8) Uani 1 1 d . . .
W3 W 1.09796(2) 0.941536(18) 0.156930(12) 0.02068(8) Uani 1 1 d . . .
W4 W 1.17968(2) 0.875148(18) 0.006544(13) 0.02024(8) Uani 1 1 d . . .
W5 W 0.87487(2) 0.770299(18) -0.102873(13) 0.02149(8) Uani 1 1 d . . .
O1 O 0.9580(4) 0.5429(3) 0.0762(3) 0.0307(10) Uani 1 1 d . . .
O2 O 0.6520(4) 0.8156(4) 0.0664(3) 0.0296(9) Uani 1 1 d . . .
O3 O 1.1781(4) 0.9976(4) 0.2532(2) 0.0284(9) Uani 1 1 d . . .
O4 O 1.3200(4) 0.8685(4) -0.0038(3) 0.0272(9) Uani 1 1 d . . .
O5 O 0.7915(4) 0.6828(4) -0.1934(2) 0.0303(9) Uani 1 1 d . . .
O12 O 0.8171(4) 0.6979(3) 0.0690(2) 0.0251(9) Uani 1 1 d . . .
O13 O 1.0611(4) 0.7832(4) 0.1553(2) 0.0244(8) Uani 1 1 d . . .
O14 O 1.1317(4) 0.7242(3) 0.0380(2) 0.0265(9) Uani 1 1 d . . .
O15 O 0.8815(4) 0.6361(3) -0.0529(2) 0.0254(9) Uani 1 1 d . . .
O23 O 0.9202(4) 0.9204(3) 0.1470(2) 0.0238(8) Uani 1 1 d . . .
O24 O 1.1846(4) 1.0149(3) -0.0208(2) 0.0223(9) Uani 1 1 d . . .
O25 O 0.7413(4) 0.7714(3) -0.0597(2) 0.0263(9) Uani 1 1 d . . .
O34 O 1.2326(4) 0.9454(3) 0.1141(2) 0.0236(8) Uani 1 1 d . . .
O35 O 0.8954(4) 0.9141(3) -0.1236(2) 0.0223(9) Uani 1 1 d . . .
O45 O 1.0526(4) 0.7923(3) -0.0919(2) 0.0236(8) Uani 1 1 d . . .
O123 O 0.9854(3) 0.8507(3) 0.0268(2) 0.0222(9) Uani 1 1 d . . .
C11A C 1.2591(6) 0.5840(5) 0.1868(4) 0.0290(12) Uani 1 1 d . . .
H11A H 1.2646 0.5067 0.1888 0.035 Uiso 1 1 calc R . .
H11B H 1.1692 0.5774 0.1813 0.035 Uiso 1 1 calc R . .
N12A N 1.2874(5) 0.6166(4) 0.1186(3) 0.0262(10) Uani 1 1 d . . .
H12A H 1.2533 0.6649 0.0988 0.031 Uiso 1 1 calc R . .
C13A C 1.3572(5) 0.5820(5) 0.0845(3) 0.0271(12) Uani 1 1 d . . .
C14A C 1.4307(6) 0.5079(5) 0.1147(4) 0.0360(15) Uani 1 1 d . . .
H14A H 1.3902 0.4300 0.0809 0.054 Uiso 1 1 calc R . .
H14B H 1.4298 0.5033 0.1671 0.054 Uiso 1 1 calc R . .
H14C H 1.5201 0.5417 0.1159 0.054 Uiso 1 1 calc R . .
C15A C 1.3620(6) 0.6122(6) 0.0098(4) 0.0344(14) Uani 1 1 d . . .
H15A H 1.3140 0.6639 -0.0022 0.052 Uiso 1 1 calc R . .
H15B H 1.3232 0.5416 -0.0314 0.052 Uiso 1 1 calc R . .
H15C H 1.4521 0.6512 0.0138 0.052 Uiso 1 1 calc R . .
C1A C 1.3490(5) 0.6685(5) 0.2632(4) 0.0267(12) Uani 1 1 d . . .
C2A C 1.2808(6) 0.7306(5) 0.3138(4) 0.0316(13) Uani 1 1 d . . .
H2A H 1.1751 0.7148 0.2904 0.038 Uiso 1 1 calc R . .
B3A B 1.3779(7) 0.8135(6) 0.2714(4) 0.0308(14) Uani 1 1 d . . .
H3A H 1.3439 0.8532 0.2225 0.037 Uiso 1 1 calc R . .
B4A B 1.5029(6) 0.7565(6) 0.2787(4) 0.0286(14) Uani 1 1 d . . .
H4A H 1.5532 0.7597 0.2347 0.034 Uiso 1 1 calc R . .
B5A B 1.4694(7) 0.6373(7) 0.3223(4) 0.0351(16) Uani 1 1 d . . .
H5A H 1.4976 0.5617 0.3065 0.042 Uiso 1 1 calc R . .
B6A B 1.3247(8) 0.6178(7) 0.3431(4) 0.0362(16) Uani 1 1 d . . .
H6A H 1.2567 0.5304 0.3410 0.043 Uiso 1 1 calc R . .
B7A B 1.3478(8) 0.7453(8) 0.4098(5) 0.0421(18) Uani 1 1 d . . .
H7A H 1.2939 0.7418 0.4519 0.051 Uiso 1 1 calc R . .
B8A B 1.3817(7) 0.8644(7) 0.3668(5) 0.0389(17) Uani 1 1 d . . .
H8A H 1.3515 0.9393 0.3811 0.047 Uiso 1 1 calc R . .
B9A B 1.5268(7) 0.8813(6) 0.3463(4) 0.0355(16) Uani 1 1 d . . .
H9A H 1.5945 0.9684 0.3476 0.043 Uiso 1 1 calc R . .
B10A B 1.5840(7) 0.7721(7) 0.3782(4) 0.0375(17) Uani 1 1 d . . .
H10A H 1.6895 0.7868 0.4008 0.045 Uiso 1 1 calc R . .
B11A B 1.4724(8) 0.6871(8) 0.4174(5) 0.0412(17) Uani 1 1 d . . .
H11C H 1.5036 0.6452 0.4656 0.049 Uiso 1 1 calc R . .
B12A B 1.5098(8) 0.8398(8) 0.4341(5) 0.0409(17) Uani 1 1 d . . .
H12A' H 1.5656 0.8983 0.4929 0.049 Uiso 1 1 calc R . .
C11B C 0.8419(6) 0.1320(6) 0.2244(4) 0.0305(13) Uani 1 1 d . . .
H11D H 0.9093 0.1450 0.1996 0.037 Uiso 1 1 calc R . .
H11E H 0.7979 0.0474 0.2154 0.037 Uiso 1 1 calc R . .
N12B N 0.7480(5) 0.1815(4) 0.1876(3) 0.0278(10) Uani 1 1 d . . .
H12B H 0.7788 0.2536 0.1838 0.033 Uiso 1 1 calc R . .
C13B C 0.6240(6) 0.1296(5) 0.1600(3) 0.0312(13) Uani 1 1 d . . .
C14B C 0.5595(6) 0.0092(6) 0.1675(5) 0.0444(17) Uani 1 1 d . . .
H14D H 0.5895 0.0050 0.2216 0.067 Uiso 1 1 calc R . .
H14E H 0.5812 -0.0455 0.1357 0.067 Uiso 1 1 calc R . .
H14F H 0.4657 -0.0104 0.1499 0.067 Uiso 1 1 calc R . .
C15B C 0.5418(7) 0.1867(7) 0.1187(4) 0.0447(18) Uani 1 1 d . . .
H15D H 0.5011 0.1454 0.0642 0.067 Uiso 1 1 calc R . .
H15E H 0.5945 0.2668 0.1223 0.067 Uiso 1 1 calc R . .
H15F H 0.4749 0.1862 0.1418 0.067 Uiso 1 1 calc R . .
C1B C 0.9066(6) 0.1826(5) 0.3112(4) 0.0264(12) Uani 1 1 d . . .
C2B C 1.0360(7) 0.1489(6) 0.3498(4) 0.0420(16) Uani 1 1 d . . .
H2B H 1.0697 0.0929 0.3147 0.050 Uiso 1 1 calc R . .
B3B B 0.8964(7) 0.0880(7) 0.3708(4) 0.0338(15) Uani 1 1 d . . .
H3B H 0.8371 -0.0067 0.3514 0.041 Uiso 1 1 calc R . .
B4B B 0.8246(7) 0.1940(6) 0.3729(4) 0.0292(14) Uani 1 1 d . . .
H4B H 0.7171 0.1690 0.3546 0.035 Uiso 1 1 calc R . .
B5B B 0.9247(8) 0.3208(6) 0.3528(4) 0.0336(15) Uani 1 1 d . . .
H5B H 0.8845 0.3796 0.3217 0.040 Uiso 1 1 calc R . .
B6B B 1.0526(7) 0.2872(6) 0.3405(4) 0.0330(15) Uani 1 1 d . . .
H6B H 1.0982 0.3250 0.2988 0.040 Uiso 1 1 calc R . .
B7B B 1.1485(8) 0.2667(8) 0.4238(5) 0.047(2) Uani 1 1 d . . .
H7B H 1.2556 0.2904 0.4398 0.056 Uiso 1 1 calc R . .
B8B B 1.0480(8) 0.1405(8) 0.4446(5) 0.047(2) Uani 1 1 d . . .
H8B H 1.0897 0.0814 0.4744 0.056 Uiso 1 1 calc R . .
B9B B 0.9149(8) 0.1719(7) 0.4609(4) 0.0377(16) Uani 1 1 d . . .
H9B H 0.8683 0.1340 0.5021 0.045 Uiso 1 1 calc R . .
B10B B 0.9316(7) 0.3147(7) 0.4492(4) 0.0369(16) Uani 1 1 d . . .
H10B H 0.8955 0.3705 0.4827 0.044 Uiso 1 1 calc R . .
B11B B 1.0756(8) 0.3734(7) 0.4265(5) 0.0393(17) Uani 1 1 d . . .
H11F H 1.1356 0.4680 0.4450 0.047 Uiso 1 1 calc R . .
B12B B 1.0690(8) 0.2809(8) 0.4929(4) 0.0411(18) Uani 1 1 d . . .
H12B' H 1.1248 0.3147 0.5562 0.049 Uiso 1 1 calc R . .
O1S O 1.5773(9) 0.3508(7) 0.2672(5) 0.105(3) Uani 1 1 d . . .
C1S C 1.5506(8) 0.3360(7) 0.3238(5) 0.0521(19) Uani 1 1 d . . .
C2S C 1.4437(11) 0.2289(9) 0.3208(8) 0.088(4) Uani 1 1 d . . .
H2S1 H 1.4723 0.1966 0.3652 0.131 Uiso 1 1 calc R . .
H2S2 H 1.4207 0.1718 0.2728 0.131 Uiso 1 1 calc R . .
H2S3 H 1.3681 0.2481 0.3224 0.131 Uiso 1 1 calc R . .
C3S C 1.6236(11) 0.4187(9) 0.3992(5) 0.071(3) Uani 1 1 d . . .
H3S1 H 1.6939 0.4818 0.3938 0.106 Uiso 1 1 calc R . .
H3S2 H 1.6595 0.3790 0.4370 0.106 Uiso 1 1 calc R . .
H3S3 H 1.5657 0.4504 0.4169 0.106 Uiso 1 1 calc R . .
O2S O 0.9773(4) 0.6153(4) 0.2713(3) 0.0414(11) Uani 1 1 d . . .
C4S C 0.9122(6) 0.6750(6) 0.2766(4) 0.0359(14) Uani 1 1 d . . .
C5S C 0.9722(8) 0.7996(6) 0.3172(4) 0.0456(17) Uani 1 1 d . . .
H5S1 H 1.0664 0.8221 0.3360 0.068 Uiso 1 1 calc R . .
H5S2 H 0.9420 0.8120 0.3610 0.068 Uiso 1 1 calc R . .
H5S3 H 0.9478 0.8465 0.2812 0.068 Uiso 1 1 calc R . .
C6S C 0.7679(7) 0.6250(8) 0.2419(5) 0.056(2) Uani 1 1 d . . .
H6S1 H 0.7407 0.5441 0.2149 0.084 Uiso 1 1 calc R . .
H6S2 H 0.7386 0.6692 0.2053 0.084 Uiso 1 1 calc R . .
H6S3 H 0.7299 0.6290 0.2830 0.084 Uiso 1 1 calc R . .
O1W O 0.8703(7) 0.3948(4) 0.1714(4) 0.0600(16) Uani 1 1 d . . .
H1W H 0.9007 0.4602 0.2129 0.090 Uiso 1 1 d . . .
H2W H 0.9046 0.4099 0.1461 0.090 Uiso 1 1 d . . .

loop_
_atom_site_aniso_label
_atom_site_aniso_U_11
_atom_site_aniso_U_22
_atom_site_aniso_U_33
_atom_site_aniso_U_23
_atom_site_aniso_U_13
_atom_site_aniso_U_12
W1 0.01879(13) 0.01888(13) 0.03038(14) 0.00853(9) 0.00749(10) 0.00784(9)
W2 0.01572(13) 0.02124(13) 0.02826(14) 0.00690(10) 0.00796(10) 0.00711(9)
W3 0.01809(13) 0.02213(14) 0.02186(14) 0.00590(9) 0.00633(10) 0.00723(10)
W4 0.01713(13) 0.02100(14) 0.02502(14) 0.00618(9) 0.00802(10) 0.00887(9)
W5 0.01965(13) 0.01845(13) 0.02449(14) 0.00280(9) 0.00483(10) 0.00736(10)
O1 0.029(2) 0.019(2) 0.045(3) 0.0114(19) 0.013(2) 0.0085(18)
O2 0.019(2) 0.032(2) 0.041(2) 0.0135(19) 0.0124(18) 0.0096(17)
O3 0.026(2) 0.031(2) 0.023(2) 0.0075(17) 0.0045(17) 0.0056(17)
O4 0.024(2) 0.027(2) 0.035(2) 0.0095(17) 0.0134(18) 0.0114(17)
O5 0.032(2) 0.023(2) 0.027(2) -0.0019(16) 0.0004(18) 0.0079(17)
O12 0.022(2) 0.022(2) 0.032(2) 0.0121(16) 0.0085(17) 0.0060(16)
O13 0.024(2) 0.028(2) 0.024(2) 0.0105(16) 0.0089(17) 0.0099(17)
O14 0.024(2) 0.022(2) 0.032(2) 0.0053(17) 0.0049(18) 0.0107(17)
O15 0.023(2) 0.020(2) 0.030(2) 0.0057(16) 0.0044(17) 0.0083(16)
O23 0.023(2) 0.027(2) 0.023(2) 0.0072(16) 0.0090(16) 0.0097(16)
O24 0.020(2) 0.021(2) 0.026(2) 0.0049(17) 0.0061(17) 0.0088(16)
O25 0.023(2) 0.022(2) 0.030(2) 0.0049(16) 0.0064(18) 0.0061(16)
O34 0.021(2) 0.0196(19) 0.028(2) 0.0055(16) 0.0066(17) 0.0060(16)
O35 0.021(2) 0.020(2) 0.028(2) 0.0067(17) 0.0091(17) 0.0085(17)
O45 0.026(2) 0.0190(19) 0.026(2) 0.0026(16) 0.0069(17) 0.0112(16)
O123 0.013(2) 0.028(2) 0.029(2) 0.0047(18) 0.0093(18) 0.0103(17)
C11A 0.019(3) 0.023(3) 0.037(3) 0.006(2) 0.005(2) 0.003(2)
N12A 0.021(2) 0.021(2) 0.031(3) 0.0036(19) 0.003(2) 0.0054(18)
C13A 0.019(3) 0.024(3) 0.030(3) 0.002(2) 0.002(2) 0.004(2)
C14A 0.024(3) 0.026(3) 0.055(4) 0.005(3) 0.008(3) 0.012(2)
C15A 0.023(3) 0.034(3) 0.041(4) 0.003(3) 0.009(3) 0.006(3)
C1A 0.020(3) 0.024(3) 0.035(3) 0.008(2) 0.009(2) 0.007(2)
C2A 0.025(3) 0.036(3) 0.037(3) 0.006(3) 0.013(3) 0.015(3)
B3A 0.026(3) 0.028(3) 0.036(4) 0.007(3) 0.006(3) 0.012(3)
B4A 0.015(3) 0.035(4) 0.033(4) 0.009(3) 0.005(3) 0.006(3)
B5A 0.033(4) 0.040(4) 0.037(4) 0.015(3) 0.008(3) 0.021(3)
B6A 0.037(4) 0.035(4) 0.032(4) 0.010(3) 0.012(3) 0.006(3)
B7A 0.044(5) 0.053(5) 0.034(4) 0.005(3) 0.015(4) 0.023(4)
B8A 0.033(4) 0.034(4) 0.042(4) -0.003(3) 0.005(3) 0.012(3)
B9A 0.027(4) 0.031(4) 0.038(4) 0.004(3) 0.004(3) 0.003(3)
B10A 0.027(4) 0.048(5) 0.031(4) 0.003(3) -0.001(3) 0.016(3)
B11A 0.042(4) 0.048(5) 0.036(4) 0.013(3) 0.012(3) 0.019(4)
B12A 0.035(4) 0.052(5) 0.031(4) 0.004(3) 0.006(3) 0.015(4)
C11B 0.029(3) 0.036(3) 0.028(3) 0.002(2) 0.007(3) 0.018(3)
N12B 0.029(3) 0.027(3) 0.027(3) 0.008(2) 0.008(2) 0.010(2)
C13B 0.032(3) 0.038(3) 0.022(3) 0.001(2) 0.008(2) 0.013(3)
C14B 0.025(3) 0.044(4) 0.055(4) 0.007(3) 0.012(3) 0.003(3)
C15B 0.045(4) 0.075(5) 0.029(3) 0.016(3) 0.016(3) 0.037(4)
C1B 0.024(3) 0.022(3) 0.034(3) 0.007(2) 0.012(2) 0.008(2)
C2B 0.035(4) 0.048(4) 0.045(4) 0.009(3) 0.011(3) 0.020(3)
B3B 0.033(4) 0.034(4) 0.037(4) 0.015(3) 0.013(3) 0.013(3)
B4B 0.022(3) 0.037(4) 0.029(3) 0.006(3) 0.009(3) 0.011(3)
B5B 0.043(4) 0.027(3) 0.030(4) 0.004(3) 0.013(3) 0.011(3)
B6B 0.030(4) 0.030(4) 0.031(4) 0.001(3) 0.007(3) 0.005(3)
B7B 0.031(4) 0.062(6) 0.041(4) 0.009(4) 0.009(3) 0.011(4)
B8B 0.040(4) 0.063(6) 0.038(4) 0.019(4) 0.006(4) 0.024(4)
B9B 0.035(4) 0.047(5) 0.029(4) 0.009(3) 0.010(3) 0.013(3)
B10B 0.032(4) 0.043(4) 0.029(4) 0.005(3) 0.012(3) 0.005(3)
B11B 0.035(4) 0.033(4) 0.036(4) 0.003(3) 0.009(3) -0.003(3)
B12B 0.034(4) 0.056(5) 0.027(4) 0.011(3) 0.009(3) 0.008(3)
O1S 0.121(7) 0.101(6) 0.066(5) -0.012(4) 0.054(5) -0.006(5)
C1S 0.047(4) 0.052(5) 0.057(5) 0.007(4) 0.020(4) 0.018(4)
C2S 0.069(7) 0.067(7) 0.109(9) 0.006(6) 0.038(7) -0.002(5)
C3S 0.083(7) 0.068(6) 0.044(5) 0.007(4) 0.001(5) 0.024(5)
O2S 0.026(2) 0.036(3) 0.060(3) 0.009(2) 0.013(2) 0.0092(19)
C4S 0.032(3) 0.043(4) 0.034(3) 0.009(3) 0.013(3) 0.013(3)
C5S 0.057(5) 0.043(4) 0.042(4) 0.008(3) 0.025(4) 0.018(3)
C6S 0.030(4) 0.076(6) 0.060(5) 0.011(4) 0.012(4) 0.021(4)
O1W 0.090(5) 0.031(3) 0.067(4) 0.012(2) 0.050(4) 0.009(3)

loop_
_atom_type_symbol
_atom_type_description
_atom_type_scat_dispersion_real
_atom_type_scat_dispersion_imag
_atom_type_scat_source
C C 0.0033 0.0016 'International Tables Vol C Tables 4.2.6.8 and 6.1.1.4'
H H 0.0000 0.0000 'International Tables Vol C Tables 4.2.6.8 and 6.1.1.4'
B B 0.0013 0.0007 'International Tables Vol C Tables 4.2.6.8 and 6.1.1.4'
N N 0.0061 0.0033 'International Tables Vol C Tables 4.2.6.8 and 6.1.1.4'
O O 0.0106 0.0060 'International Tables Vol C Tables 4.2.6.8 and 6.1.1.4'
W W -0.8490 6.8722 'International Tables Vol C Tables 4.2.6.8 and 6.1.1.4'

loop_
_geom_angle_atom_site_label_1
_geom_angle_atom_site_label_2
_geom_angle_atom_site_label_3
_geom_angle
_geom_angle_site_symmetry_1
_geom_angle_site_symmetry_3
_geom_angle_publ_flag
O1 W1 O15 104.58(19) . . ?
O1 W1 O14 102.64(18) . . ?
O15 W1 O14 91.52(19) . . ?
O1 W1 O12 103.29(18) . . ?
O15 W1 O12 88.66(18) . . ?
O14 W1 O12 153.14(17) . . ?
O1 W1 O13 101.92(19) . . ?
O15 W1 O13 153.43(17) . . ?
O14 W1 O13 84.49(17) . . ?
O12 W1 O13 83.46(17) . . ?
O1 W1 O123 177.73(19) . . ?
O15 W1 O123 77.69(15) . . ?
O14 W1 O123 77.15(14) . . ?
O12 W1 O123 76.66(14) . . ?
O13 W1 O123 75.81(15) . . ?
O2 W2 O23 102.9(2) . . ?
O2 W2 O12 98.01(18) . . ?
O23 W2 O12 89.32(18) . . ?
O2 W2 O25 104.0(2) . . ?
O23 W2 O25 152.99(17) . . ?
O12 W2 O25 88.56(18) . . ?
O2 W2 O24 98.68(18) . 2_775 ?
O23 W2 O24 87.78(17) . 2_775 ?
O12 W2 O24 163.30(17) . 2_775 ?
O25 W2 O24 86.60(17) . 2_775 ?
O2 W2 O123 174.32(17) . . ?
O23 W2 O123 77.53(15) . . ?
O12 W2 O123 76.32(15) . . ?
O25 W2 O123 75.81(16) . . ?
O24 W2 O123 86.99(15) 2_775 . ?
O3 W3 O13 99.25(19) . . ?
O3 W3 O34 104.03(19) . . ?
O13 W3 O34 90.90(17) . . ?
O3 W3 O23 103.36(19) . . ?
O13 W3 O23 89.49(17) . . ?
O34 W3 O23 152.17(17) . . ?
O3 W3 O35 99.03(19) . 2_775 ?
O13 W3 O35 161.70(17) . 2_775 ?
O34 W3 O35 85.52(16) . 2_775 ?
O23 W3 O35 85.46(16) . 2_775 ?
O3 W3 O123 175.62(17) . . ?
O13 W3 O123 76.38(15) . . ?
O34 W3 O123 76.49(15) . . ?
O23 W3 O123 76.57(14) . . ?
O35 W3 O123 85.34(15) 2_775 . ?
O4 W4 O24 100.10(18) . . ?
O4 W4 O45 103.67(19) . . ?
O24 W4 O45 90.08(17) . . ?
O4 W4 O34 102.37(19) . . ?
O24 W4 O34 91.75(17) . . ?
O45 W4 O34 153.15(17) . . ?
O4 W4 O14 94.26(18) . . ?
O24 W4 O14 165.62(17) . . ?
O45 W4 O14 85.84(17) . . ?
O34 W4 O14 85.80(17) . . ?
O4 W4 O123 169.08(17) . . ?
O24 W4 O123 90.82(15) . . ?
O45 W4 O123 75.90(16) . . ?
O34 W4 O123 77.28(15) . . ?
O14 W4 O123 74.82(14) . . ?
O5 W5 O35 101.06(19) . . ?
O5 W5 O25 103.5(2) . . ?
O35 W5 O25 93.08(17) . . ?
O5 W5 O45 103.22(19) . . ?
O35 W5 O45 91.26(17) . . ?
O25 W5 O45 151.52(18) . . ?
O5 W5 O15 93.42(19) . . ?
O35 W5 O15 165.45(18) . . ?
O25 W5 O15 84.92(17) . . ?
O45 W5 O15 83.90(17) . . ?
O5 W5 O123 167.50(17) . . ?
O35 W5 O123 91.44(16) . . ?
O25 W5 O123 76.08(15) . . ?
O45 W5 O123 75.68(15) . . ?
O15 W5 O123 74.08(15) . . ?
W2 O12 W1 116.0(2) . . ?
W3 O13 W1 116.7(2) . . ?
W1 O14 W4 115.57(19) . . ?
W1 O15 W5 116.3(2) . . ?
W2 O23 W3 116.44(19) . . ?
W4 O24 W2 174.6(2) . 2_775 ?
W2 O25 W5 117.5(2) . . ?
W4 O34 W3 116.8(2) . . ?
W5 O35 W3 173.6(2) . 2_775 ?
W4 O45 W5 117.1(2) . . ?
W1 O123 W5 91.91(13) . . ?
W1 O123 W4 92.27(12) . . ?
W5 O123 W4 90.65(12) . . ?
W1 O123 W2 90.91(13) . . ?
W5 O123 W2 90.54(13) . . ?
W4 O123 W2 176.56(18) . . ?
W1 O123 W3 91.07(14) . . ?
W5 O123 W3 177.01(19) . . ?
W4 O123 W3 89.39(13) . . ?
W2 O123 W3 89.25(12) . . ?
N12A C11A C1A 114.3(5) . . ?
C13A N12A C11A 126.7(5) . . ?
N12A C13A C15A 119.3(5) . . ?
N12A C13A C14A 123.1(6) . . ?
C15A C13A C14A 117.6(5) . . ?
C11A C1A C2A 116.3(5) . . ?
C11A C1A B5A 120.6(5) . . ?
C2A C1A B5A 110.6(5) . . ?
C11A C1A B4A 124.6(5) . . ?
C2A C1A B4A 110.8(5) . . ?
B5A C1A B4A 62.9(4) . . ?
C11A C1A B3A 119.0(5) . . ?
C2A C1A B3A 61.1(4) . . ?
B5A C1A B3A 114.5(5) . . ?
B4A C1A B3A 62.7(4) . . ?
C11A C1A B6A 112.7(5) . . ?
C2A C1A B6A 61.7(4) . . ?
B5A C1A B6A 62.0(4) . . ?
B4A C1A B6A 114.3(5) . . ?
B3A C1A B6A 114.6(5) . . ?
C1A C2A B7A 112.2(5) . . ?
C1A C2A B8A 112.0(5) . . ?
B7A C2A B8A 62.8(5) . . ?
C1A C2A B3A 61.6(4) . . ?
B7A C2A B3A 115.5(5) . . ?
B8A C2A B3A 63.2(4) . . ?
C1A C2A B6A 61.8(4) . . ?
B7A C2A B6A 62.8(4) . . ?
B8A C2A B6A 114.9(5) . . ?
B3A C2A B6A 115.1(5) . . ?
C2A B3A C1A 57.4(4) . . ?
C2A B3A B9A 103.9(5) . . ?
C1A B3A B9A 104.2(5) . . ?
C2A B3A B4A 104.2(5) . . ?
C1A B3A B4A 58.2(4) . . ?
B9A B3A B4A 60.0(4) . . ?
C2A B3A B8A 58.0(4) . . ?
C1A B3A B8A 104.5(5) . . ?
B9A B3A B8A 60.1(4) . . ?
B4A B3A B8A 108.0(5) . . ?
C1A B4A B9A 104.5(5) . . ?
C1A B4A B5A 58.5(4) . . ?
B9A B4A B5A 107.8(5) . . ?
C1A B4A B10A 104.3(5) . . ?
B9A B4A B10A 60.4(4) . . ?
B5A B4A B10A 59.5(4) . . ?
C1A B4A B3A 59.1(4) . . ?
B9A B4A B3A 59.5(4) . . ?
B5A B4A B3A 108.0(5) . . ?
B10A B4A B3A 107.9(5) . . ?
C1A B5A B10A 105.1(5) . . ?
C1A B5A B6A 60.2(4) . . ?
B10A B5A B6A 108.2(5) . . ?
C1A B5A B4A 58.6(4) . . ?
B10A B5A B4A 60.4(4) . . ?
B6A B5A B4A 109.3(5) . . ?
C1A B5A B11A 105.1(5) . . ?
B10A B5A B11A 60.5(5) . . ?
B6A B5A B11A 59.0(4) . . ?
B4A B5A B11A 108.8(5) . . ?
C2A B6A C1A 56.4(4) . . ?
C2A B6A B11A 104.0(5) . . ?
C1A B6A B11A 104.7(5) . . ?
C2A B6A B5A 103.2(5) . . ?
C1A B6A B5A 57.9(4) . . ?
B11A B6A B5A 60.8(4) . . ?
C2A B6A B7A 57.3(4) . . ?
C1A B6A B7A 103.4(5) . . ?
B11A B6A B7A 60.6(5) . . ?
B5A B6A B7A 108.1(6) . . ?
C2A B7A B8A 58.7(4) . . ?
C2A B7A B12A 105.3(6) . . ?
B8A B7A B12A 60.7(5) . . ?
C2A B7A B11A 104.3(5) . . ?
B8A B7A B11A 108.5(6) . . ?
B12A B7A B11A 60.4(5) . . ?
C2A B7A B6A 59.9(4) . . ?
B8A B7A B6A 109.2(5) . . ?
B12A B7A B6A 108.0(6) . . ?
B11A B7A B6A 58.6(4) . . ?
C2A B8A B7A 58.5(4) . . ?
C2A B8A B9A 103.8(5) . . ?
B7A B8A B9A 108.2(6) . . ?
C2A B8A B3A 58.8(4) . . ?
B7A B8A B3A 108.2(5) . . ?
B9A B8A B3A 59.2(4) . . ?
C2A B8A B12A 104.5(5) . . ?
B7A B8A B12A 59.9(5) . . ?
B9A B8A B12A 61.1(4) . . ?
B3A B8A B12A 108.6(5) . . ?
B3A B9A B4A 60.5(4) . . ?
B3A B9A B8A 60.7(4) . . ?
B4A B9A B8A 108.9(5) . . ?
B3A B9A B10A 108.4(5) . . ?
B4A B9A B10A 60.0(4) . . ?
B8A B9A B10A 107.9(6) . . ?
B3A B9A B12A 108.8(5) . . ?
B4A B9A B12A 108.6(5) . . ?
B8A B9A B12A 59.8(4) . . ?
B10A B9A B12A 60.1(4) . . ?
B5A B10A B4A 60.1(4) . . ?
B5A B10A B11A 60.3(5) . . ?
B4A B10A B11A 108.4(5) . . ?
B5A B10A B9A 107.6(5) . . ?
B4A B10A B9A 59.6(4) . . ?
B11A B10A B9A 108.0(5) . . ?
B5A B10A B12A 108.4(6) . . ?
B4A B10A B12A 108.7(5) . . ?
B11A B10A B12A 59.9(5) . . ?
B9A B10A B12A 60.6(4) . . ?
B6A B11A B5A 60.3(4) . . ?
B6A B11A B10A 108.1(5) . . ?
B5A B11A B10A 59.2(4) . . ?
B6A B11A B7A 60.8(5) . . ?
B5A B11A B7A 107.8(6) . . ?
B10A B11A B7A 107.4(6) . . ?
B6A B11A B12A 109.2(6) . . ?
B5A B11A B12A 108.1(6) . . ?
B10A B11A B12A 60.5(5) . . ?
B7A B11A B12A 59.5(5) . . ?
B7A B12A B8A 59.4(5) . . ?
B7A B12A B11A 60.1(5) . . ?
B8A B12A B11A 107.3(6) . . ?
B7A B12A B10A 107.2(6) . . ?
B8A B12A B10A 106.7(5) . . ?
B11A B12A B10A 59.6(5) . . ?
B7A B12A B9A 106.4(6) . . ?
B8A B12A B9A 59.1(4) . . ?
B11A B12A B9A 106.7(5) . . ?
B10A B12A B9A 59.3(4) . . ?
N12B C11B C1B 113.7(5) . . ?
C13B N12B C11B 126.3(6) . . ?
N12B C13B C15B 120.5(6) . . ?
N12B C13B C14B 121.8(6) . . ?
C15B C13B C14B 117.7(6) . . ?
C11B C1B C2B 113.7(5) . . ?
C11B C1B B6B 117.0(5) . . ?
C2B C1B B6B 61.7(4) . . ?
C11B C1B B4B 123.7(5) . . ?
C2B C1B B4B 112.6(5) . . ?
B6B C1B B4B 112.2(5) . . ?
C11B C1B B3B 117.5(5) . . ?
C2B C1B B3B 61.5(4) . . ?
B6B C1B B3B 112.1(5) . . ?
B4B C1B B3B 62.5(4) . . ?
C11B C1B B5B 121.8(5) . . ?
C2B C1B B5B 112.5(5) . . ?
B6B C1B B5B 60.7(4) . . ?
B4B C1B B5B 63.6(4) . . ?
B3B C1B B5B 114.8(5) . . ?
C1B C2B B6B 59.3(4) . . ?
C1B C2B B3B 60.5(4) . . ?
B6B C2B B3B 109.4(5) . . ?
C1B C2B B8B 108.5(5) . . ?
B6B C2B B8B 109.4(6) . . ?
B3B C2B B8B 61.1(5) . . ?
C1B C2B B7B 108.1(5) . . ?
B6B C2B B7B 60.0(5) . . ?
B3B C2B B7B 111.6(5) . . ?
B8B C2B B7B 62.2(5) . . ?
C1B B3B C2B 58.0(4) . . ?
C1B B3B B8B 105.5(5) . . ?
C2B B3B B8B 59.7(4) . . ?
C1B B3B B4B 58.1(4) . . ?
C2B B3B B4B 106.2(5) . . ?
B8B B3B B4B 109.0(6) . . ?
C1B B3B B9B 104.9(5) . . ?
C2B B3B B9B 107.1(5) . . ?
B8B B3B B9B 60.8(5) . . ?
B4B B3B B9B 60.3(4) . . ?
C1B B4B B3B 59.4(4) . . ?
C1B B4B B10B 105.1(5) . . ?
B3B B4B B10B 108.2(5) . . ?
C1B B4B B9B 105.7(5) . . ?
B3B B4B B9B 60.1(4) . . ?
B10B B4B B9B 60.2(4) . . ?
C1B B4B B5B 59.1(4) . . ?
B3B B4B B5B 108.6(5) . . ?
B10B B4B B5B 59.5(4) . . ?
B9B B4B B5B 108.1(5) . . ?
B6B B5B C1B 58.2(4) . . ?
B6B B5B B11B 59.0(4) . . ?
C1B B5B B11B 104.8(5) . . ?
B6B B5B B10B 106.1(6) . . ?
C1B B5B B10B 103.7(5) . . ?
B11B B5B B10B 60.8(4) . . ?
B6B B5B B4B 105.1(5) . . ?
C1B B5B B4B 57.3(4) . . ?
B11B B5B B4B 107.9(5) . . ?
B10B B5B B4B 59.5(4) . . ?
C1B B6B B11B 109.1(5) . . ?
C1B B6B C2B 59.0(4) . . ?
B11B B6B C2B 110.7(6) . . ?
C1B B6B B5B 61.1(4) . . ?
B11B B6B B5B 61.6(4) . . ?
C2B B6B B5B 110.6(5) . . ?
C1B B6B B7B 108.8(6) . . ?
B11B B6B B7B 62.4(5) . . ?
C2B B6B B7B 61.1(5) . . ?
B5B B6B B7B 113.0(6) . . ?
B6B B7B C2B 59.0(4) . . ?
B6B B7B B11B 58.2(5) . . ?
C2B B7B B11B 105.8(6) . . ?
B6B B7B B12B 104.7(6) . . ?
C2B B7B B12B 104.5(6) . . ?
B11B B7B B12B 60.1(5) . . ?
B6B B7B B8B 105.8(6) . . ?
C2B B7B B8B 58.6(5) . . ?
B11B B7B B8B 107.9(6) . . ?
B12B B7B B8B 59.3(5) . . ?
C2B B8B B3B 59.2(4) . . ?
C2B B8B B12B 105.5(6) . . ?
B3B B8B B12B 106.8(6) . . ?
C2B B8B B9B 106.0(5) . . ?
B3B B8B B9B 59.9(4) . . ?
B12B B8B B9B 59.1(5) . . ?
C2B B8B B7B 59.2(5) . . ?
B3B B8B B7B 107.8(6) . . ?
B12B B8B B7B 59.9(5) . . ?
B9B B8B B7B 107.6(6) . . ?
B12B B9B B3B 107.1(5) . . ?
B12B B9B B4B 107.3(5) . . ?
B3B B9B B4B 59.6(4) . . ?
B12B B9B B10B 60.1(5) . . ?
B3B B9B B10B 107.5(5) . . ?
B4B B9B B10B 59.8(4) . . ?
B12B B9B B8B 60.1(5) . . ?
B3B B9B B8B 59.3(4) . . ?
B4B B9B B8B 107.2(5) . . ?
B10B B9B B8B 108.1(6) . . ?
B12B B10B B5B 107.6(5) . . ?
B12B B10B B4B 106.9(6) . . ?
B5B B10B B4B 60.9(4) . . ?
B12B B10B B9B 59.3(5) . . ?
B5B B10B B9B 109.1(5) . . ?
B4B B10B B9B 60.0(4) . . ?
B12B B10B B11B 60.4(5) . . ?
B5B B10B B11B 59.1(4) . . ?
B4B B10B B11B 107.7(5) . . ?
B9B B10B B11B 108.3(6) . . ?
B6B B11B B5B 59.4(4) . . ?
B6B B11B B7B 59.4(5) . . ?
B5B B11B B7B 108.7(5) . . ?
B6B B11B B10B 105.9(5) . . ?
B5B B11B B10B 60.1(4) . . ?
B7B B11B B10B 108.1(6) . . ?
B6B B11B B12B 105.5(6) . . ?
B5B B11B B12B 107.6(5) . . ?
B7B B11B B12B 60.0(5) . . ?
B10B B11B B12B 59.4(4) . . ?
B9B B12B B10B 60.6(5) . . ?
B9B B12B B8B 60.8(5) . . ?
B10B B12B B8B 109.2(6) . . ?
B9B B12B B7B 109.6(6) . . ?
B10B B12B B7B 108.5(6) . . ?
B8B B12B B7B 60.7(5) . . ?
B9B B12B B11B 109.1(6) . . ?
B10B B12B B11B 60.2(4) . . ?
B8B B12B B11B 108.7(6) . . ?
B7B B12B B11B 59.8(5) . . ?
O1S C1S C3S 121.9(9) . . ?
O1S C1S C2S 120.3(9) . . ?
C3S C1S C2S 117.8(9) . . ?
O2S C4S C5S 121.8(6) . . ?
O2S C4S C6S 120.8(7) . . ?
C5S C4S C6S 117.4(6) . . ?

loop_
_geom_bond_atom_site_label_1
_geom_bond_atom_site_label_2
_geom_bond_distance
_geom_bond_site_symmetry_2
_geom_bond_publ_flag
W1 O1 1.718(4) . ?
W1 O15 1.855(4) . ?
W1 O14 1.910(4) . ?
W1 O12 1.949(4) . ?
W1 O13 1.986(4) . ?
W1 O123 2.282(4) . ?
W2 O2 1.702(4) . ?
W2 O23 1.907(4) . ?
W2 O12 1.917(4) . ?
W2 O25 1.917(4) . ?
W2 O24 1.930(4) 2_775 ?
W2 O123 2.320(3) . ?
W3 O3 1.702(4) . ?
W3 O13 1.884(4) . ?
W3 O34 1.921(4) . ?
W3 O23 1.939(4) . ?
W3 O35 1.963(4) 2_775 ?
W3 O123 2.335(4) . ?
W4 O4 1.708(4) . ?
W4 O24 1.865(4) . ?
W4 O45 1.913(4) . ?
W4 O34 1.913(4) . ?
W4 O14 2.001(4) . ?
W4 O123 2.309(3) . ?
W5 O5 1.711(4) . ?
W5 O35 1.841(4) . ?
W5 O25 1.925(4) . ?
W5 O45 1.932(4) . ?
W5 O15 2.023(4) . ?
W5 O123 2.304(4) . ?
O24 W2 1.930(4) 2_775 ?
O35 W3 1.963(4) 2_775 ?
C11A N12A 1.463(8) . ?
C11A C1A 1.526(8) . ?
N12A C13A 1.289(8) . ?
C13A C15A 1.487(9) . ?
C13A C14A 1.496(8) . ?
C1A C2A 1.642(8) . ?
C1A B5A 1.697(9) . ?
C1A B4A 1.698(8) . ?
C1A B3A 1.715(9) . ?
C1A B6A 1.738(9) . ?
C2A B7A 1.689(10) . ?
C2A B8A 1.694(10) . ?
C2A B3A 1.708(9) . ?
C2A B6A 1.736(10) . ?
B3A B9A 1.757(10) . ?
B3A B4A 1.777(9) . ?
B3A B8A 1.783(11) . ?
B4A B9A 1.768(10) . ?
B4A B5A 1.770(10) . ?
B4A B10A 1.775(10) . ?
B5A B10A 1.758(11) . ?
B5A B6A 1.768(11) . ?
B5A B11A 1.777(11) . ?
B6A B11A 1.745(11) . ?
B6A B7A 1.786(11) . ?
B7A B8A 1.763(12) . ?
B7A B12A 1.771(12) . ?
B7A B11A 1.782(11) . ?
B8A B9A 1.774(11) . ?
B8A B12A 1.786(11) . ?
B9A B10A 1.783(11) . ?
B9A B12A 1.808(11) . ?
B10A B11A 1.782(12) . ?
B10A B12A 1.798(11) . ?
B11A B12A 1.786(12) . ?
C11B N12B 1.459(7) . ?
C11B C1B 1.526(8) . ?
N12B C13B 1.293(8) . ?
C13B C15B 1.464(9) . ?
C13B C14B 1.502(10) . ?
C1B C2B 1.670(9) . ?
C1B B6B 1.674(9) . ?
C1B B4B 1.691(8) . ?
C1B B3B 1.714(9) . ?
C1B B5B 1.724(9) . ?
C2B B6B 1.714(10) . ?
C2B B3B 1.730(10) . ?
C2B B8B 1.738(11) . ?
C2B B7B 1.750(11) . ?
B3B B8B 1.762(11) . ?
B3B B4B 1.766(10) . ?
B3B B9B 1.773(11) . ?
B4B B10B 1.774(10) . ?
B4B B9B 1.778(10) . ?
B4B B5B 1.799(10) . ?
B5B B6B 1.718(10) . ?
B5B B11B 1.756(11) . ?
B5B B10B 1.774(10) . ?
B6B B11B 1.711(10) . ?
B6B B7B 1.732(12) . ?
B7B B11B 1.784(13) . ?
B7B B12B 1.788(11) . ?
B7B B8B 1.802(13) . ?
B8B B12B 1.777(13) . ?
B8B B9B 1.790(12) . ?
B9B B12B 1.759(11) . ?
B9B B10B 1.781(11) . ?
B10B B12B 1.772(12) . ?
B10B B11B 1.785(11) . ?
B11B B12B 1.789(12) . ?
O1S C1S 1.189(11) . ?
C1S C3S 1.476(12) . ?
C1S C2S 1.498(13) . ?
O2S C4S 1.224(8) . ?
C4S C5S 1.490(10) . ?
C4S C6S 1.499(10) . ?

loop_
_geom_hbond_atom_site_label_D
_geom_hbond_atom_site_label_H
_geom_hbond_atom_site_label_A
_geom_hbond_distance_DH
_geom_hbond_distance_HA
_geom_hbond_distance_DA
_geom_hbond_angle_DHA
_geom_hbond_site_symmetry_A
N12A H12A O14 0.88 1.94 2.787(6) 161.2 .
N12B H12B O1W 0.88 1.84 2.701(7) 167.7 .
O1W H1W O2S 0.947(5) 1.895(5) 2.808(7) 161.3(3) .
O1W H2W O1 0.700(5) 2.271(4) 2.862(7) 143.2(5) .
